data_4327765
loop_
_publ_author_name
'Zhiwei Liu'
'Peter I. Djurovich'
'Matthew T. Whited'
'Mark E. Thompson'

_publ_contact_author_address
;Department of Chemistry
University of Southern California
Los Angeles, CA 90089
;
_publ_contact_author_email met@usc.edu
_publ_contact_author_fax '(+1) 213-740-8594'
_publ_contact_author_name 'Mark E. Thompson'
_publ_section_title
;
 Cu4I4 Clusters Supported by P^N-type Ligands: New Structures with Tunable
 Emission Colors
;
_journal_name_full 'Inorganic Chemistry'
_journal_page_first 230
_journal_page_last 236
_journal_paper_doi 10.1021/ic2015226
_journal_volume 51
_journal_year 2012
_chemical_formula_moiety 'C20 H32 Cu4 I4 N2 P2'
_chemical_formula_sum 'C20 H32 Cu4 I4 N2 P2'
_chemical_formula_weight 1124.18
_chemical_name_systematic
; 
 ? 
;
_space_group_IT_number 2
_symmetry_cell_setting triclinic
_symmetry_space_group_name_Hall '-P 1'
_symmetry_space_group_name_H-M 'P -1'
_atom_sites_solution_hydrogens geom
_atom_sites_solution_primary direct
_atom_sites_solution_secondary difmap
_audit_creation_method SHELXL-97
_cell_angle_alpha 69.313(8)
_cell_angle_beta 66.662(8)
_cell_angle_gamma 62.806(7)
_cell_formula_units_Z 1
_cell_length_a 9.415(5)
_cell_length_b 10.018(6)
_cell_length_c 10.210(6)
_cell_measurement_reflns_used 4322
_cell_measurement_temperature 153(2)
_cell_measurement_theta_max 27.58
_cell_measurement_theta_min 2.22
_cell_volume 768.8(8)
_computing_cell_refinement 'Bruker SMART'
_computing_data_collection 'Bruker SMART'
_computing_data_reduction 'Bruker SAINT'
_computing_molecular_graphics 'Bruker SHELXTL'
_computing_publication_material 'Bruker SHELXTL'
_computing_structure_refinement 'SHELXL-97 (Sheldrick, 2008)'
_computing_structure_solution 'SHELXS-97 (Sheldrick, 2008)'
_diffrn_ambient_temperature 153(2)
_diffrn_measured_fraction_theta_full 0.985
_diffrn_measured_fraction_theta_max 0.948
_diffrn_measurement_device_type 'CCD area detector'
_diffrn_measurement_method 'phi and omega scans'
_diffrn_radiation_monochromator graphite
_diffrn_radiation_source 'fine-focus sealed tube'
_diffrn_radiation_type MoK\a
_diffrn_radiation_wavelength 0.71073
_diffrn_reflns_av_R_equivalents 0.0327
_diffrn_reflns_av_sigmaI/netI 0.0451
_diffrn_reflns_limit_h_max 12
_diffrn_reflns_limit_h_min -12
_diffrn_reflns_limit_k_max 13
_diffrn_reflns_limit_k_min -12
_diffrn_reflns_limit_l_max 13
_diffrn_reflns_limit_l_min -12
_diffrn_reflns_number 6594
_diffrn_reflns_theta_full 25.00
_diffrn_reflns_theta_max 27.58
_diffrn_reflns_theta_min 2.22
_exptl_absorpt_coefficient_mu 6.862
_exptl_absorpt_correction_T_max 0.4305
_exptl_absorpt_correction_T_min 0.3266
_exptl_absorpt_correction_type multi-scan
_exptl_absorpt_process_details 'Bruker SADABS'
_exptl_crystal_colour colorless
_exptl_crystal_density_diffrn 2.428
_exptl_crystal_description prism
_exptl_crystal_F_000 524
_exptl_crystal_size_max 0.24
_exptl_crystal_size_mid 0.14
_exptl_crystal_size_min 0.10
_refine_diff_density_max 0.781
_refine_diff_density_min -1.681
_refine_diff_density_rms 0.168
_refine_ls_extinction_method none
_refine_ls_goodness_of_fit_ref 1.435
_refine_ls_hydrogen_treatment constr
_refine_ls_matrix_type full
_refine_ls_number_parameters 147
_refine_ls_number_reflns 3375
_refine_ls_number_restraints 0
_refine_ls_restrained_S_all 1.435
_refine_ls_R_factor_all 0.0368
_refine_ls_R_factor_gt 0.0330
_refine_ls_shift/su_max 0.001
_refine_ls_shift/su_mean 0.000
_refine_ls_structure_factor_coef Fsqd
_refine_ls_weighting_details 'calc w=1/[\s^2^(Fo^2^)+(0.0000P)^2^+0.0000P] where P=(Fo^2^+2Fc^2^)/3'
_refine_ls_weighting_scheme calc
_refine_ls_wR_factor_gt 0.0780
_refine_ls_wR_factor_ref 0.0795
_reflns_number_gt 3024
_reflns_number_total 3375
_reflns_threshold_expression >2sigma(I)
_cod_data_source_file ic2015226_si_001_6.cif
_cod_data_source_block zl20
_cod_original_cell_volume 768.8(7)
_cod_original_sg_symbol_Hall -P1
_cod_database_code 4327765

loop_
_symmetry_equiv_pos_as_xyz
'x, y, z'
'-x, -y, -z'

loop_
_atom_site_label
_atom_site_type_symbol
_atom_site_fract_x
_atom_site_fract_y
_atom_site_fract_z
_atom_site_U_iso_or_equiv
_atom_site_adp_type
_atom_site_occupancy
_atom_site_symmetry_multiplicity
_atom_site_calc_flag
_atom_site_refinement_flags
Cu2 Cu 1.01523(6) 0.08950(6) 0.27462(7) 0.03425(16) Uani 1 1 d .
Cu1 Cu 1.15135(7) 0.09047(7) 0.44733(7) 0.03742(16) Uani 1 1 d .
I2 I 1.19098(3) -0.17802(3) 0.40744(3) 0.02707(10) Uani 1 1 d .
I1 I 1.19700(4) 0.25756(4) 0.17372(3) 0.03668(11) Uani 1 1 d .
N1 N 1.2390(4) 0.1498(4) 0.5595(4) 0.0240(8) Uani 1 1 d .
P1 P 0.78360(12) 0.18827(12) 0.20986(12) 0.0232(2) Uani 1 1 d .
C1 C 1.1933(5) 0.3009(5) 0.5453(5) 0.0298(10) Uani 1 1 d .
H1 H 1.1314 0.3690 0.4779 0.036 Uiso 1 1 calc R
C2 C 1.2301(6) 0.3643(5) 0.6221(5) 0.0355(11) Uani 1 1 d .
H2 H 1.1932 0.4724 0.6098 0.043 Uiso 1 1 calc R
C3 C 1.3234(5) 0.2631(6) 0.7183(5) 0.0352(11) Uani 1 1 d .
H3 H 1.3524 0.3010 0.7734 0.042 Uiso 1 1 calc R
C4 C 1.3734(5) 0.1072(6) 0.7332(5) 0.0327(11) Uani 1 1 d .
H4 H 1.4377 0.0372 0.7984 0.039 Uiso 1 1 calc R
C5 C 1.3305(5) 0.0530(5) 0.6538(5) 0.0250(9) Uani 1 1 d .
C6 C 0.6183(5) 0.1145(5) 0.3324(5) 0.0254(9) Uani 1 1 d .
H6A H 0.5860 0.1350 0.4303 0.030 Uiso 1 1 calc R
H6B H 0.5194 0.1707 0.2951 0.030 Uiso 1 1 calc R
C7 C 0.7926(5) 0.1825(5) 0.0297(5) 0.0275(9) Uani 1 1 d .
H7A H 0.8355 0.0742 0.0220 0.033 Uiso 1 1 calc R
H7B H 0.6790 0.2332 0.0178 0.033 Uiso 1 1 calc R
C8 C 0.9050(6) 0.2628(6) -0.0920(5) 0.0414(12) Uani 1 1 d .
H8A H 0.8510 0.3738 -0.0974 0.062 Uiso 1 1 calc R
H8B H 0.9243 0.2412 -0.1853 0.062 Uiso 1 1 calc R
H8C H 1.0116 0.2248 -0.0712 0.062 Uiso 1 1 calc R
C9 C 0.6848(5) 0.3912(5) 0.2171(5) 0.0326(10) Uani 1 1 d .
H9A H 0.6745 0.3998 0.3143 0.039 Uiso 1 1 calc R
H9B H 0.7604 0.4434 0.1440 0.039 Uiso 1 1 calc R
C10 C 0.5147(6) 0.4782(6) 0.1904(6) 0.0498(15) Uani 1 1 d .
H10A H 0.5213 0.4694 0.0954 0.075 Uiso 1 1 calc R
H10B H 0.4780 0.5867 0.1912 0.075 Uiso 1 1 calc R
H10C H 0.4349 0.4349 0.2674 0.075 Uiso 1 1 calc R

loop_
_atom_site_aniso_label
_atom_site_aniso_U_11
_atom_site_aniso_U_22
_atom_site_aniso_U_33
_atom_site_aniso_U_23
_atom_site_aniso_U_13
_atom_site_aniso_U_12
Cu2 0.0321(3) 0.0326(3) 0.0435(4) 0.0009(3) -0.0218(3) -0.0136(2)
Cu1 0.0475(3) 0.0389(3) 0.0385(4) -0.0030(3) -0.0225(3) -0.0213(3)
I2 0.02669(14) 0.02359(16) 0.03105(18) -0.00654(12) -0.01110(12) -0.00633(11)
I1 0.04114(17) 0.03871(19) 0.0358(2) 0.00622(14) -0.01713(14) -0.02433(14)
N1 0.0248(16) 0.0232(18) 0.027(2) -0.0037(15) -0.0088(14) -0.0116(14)
P1 0.0238(5) 0.0212(5) 0.0260(6) -0.0022(4) -0.0105(4) -0.0084(4)
C1 0.032(2) 0.024(2) 0.037(3) -0.0033(19) -0.0133(19) -0.0127(17)
C2 0.042(2) 0.027(2) 0.044(3) -0.009(2) -0.009(2) -0.019(2)
C3 0.038(2) 0.041(3) 0.039(3) -0.016(2) -0.009(2) -0.021(2)
C4 0.028(2) 0.039(3) 0.034(3) -0.007(2) -0.0109(19) -0.0140(19)
C5 0.0223(18) 0.031(2) 0.022(2) -0.0031(18) -0.0025(16) -0.0153(16)
C6 0.0229(18) 0.027(2) 0.026(2) -0.0037(18) -0.0089(17) -0.0094(16)
C7 0.030(2) 0.024(2) 0.030(3) -0.0067(18) -0.0101(18) -0.0095(17)
C8 0.048(3) 0.044(3) 0.031(3) -0.006(2) -0.007(2) -0.020(2)
C9 0.041(2) 0.022(2) 0.037(3) -0.0070(19) -0.014(2) -0.0091(18)
C10 0.049(3) 0.034(3) 0.062(4) -0.016(3) -0.029(3) 0.004(2)

loop_
_atom_type_symbol
_atom_type_description
_atom_type_scat_dispersion_real
_atom_type_scat_dispersion_imag
_atom_type_scat_source
C C 0.0033 0.0016 'International Tables Vol C Tables 4.2.6.8 and 6.1.1.4'
H H 0.0000 0.0000 'International Tables Vol C Tables 4.2.6.8 and 6.1.1.4'
N N 0.0061 0.0033 'International Tables Vol C Tables 4.2.6.8 and 6.1.1.4'
P P 0.1023 0.0942 'International Tables Vol C Tables 4.2.6.8 and 6.1.1.4'
Cu Cu 0.3201 1.2651 'International Tables Vol C Tables 4.2.6.8 and 6.1.1.4'
I I -0.4742 1.8119 'International Tables Vol C Tables 4.2.6.8 and 6.1.1.4'

loop_
_geom_angle_atom_site_label_1
_geom_angle_atom_site_label_2
_geom_angle_atom_site_label_3
_geom_angle
_geom_angle_site_symmetry_1
_geom_angle_site_symmetry_3
P1 Cu2 Cu1 144.82(5) . .
P1 Cu2 I1 116.77(5) . .
Cu1 Cu2 I1 62.39(3) . .
P1 Cu2 I2 136.91(4) . .
Cu1 Cu2 I2 62.58(4) . .
I1 Cu2 I2 105.82(5) . .
P1 Cu2 Cu1 88.13(5) . 2_756
Cu1 Cu2 Cu1 81.52(5) . 2_756
I1 Cu2 Cu1 143.18(3) . 2_756
I2 Cu2 Cu1 59.00(4) . 2_756
N1 Cu1 Cu2 165.07(10) . .
N1 Cu1 I1 108.74(11) . .
Cu2 Cu1 I1 59.76(4) . .
N1 Cu1 I2 134.73(10) . .
Cu2 Cu1 I2 59.93(2) . .
I1 Cu1 I2 102.09(4) . .
N1 Cu1 I2 103.30(10) . 2_756
Cu2 Cu1 I2 74.25(5) . 2_756
I1 Cu1 I2 109.54(3) . 2_756
I2 Cu1 I2 96.43(3) . 2_756
N1 Cu1 Cu2 91.30(11) . 2_756
Cu2 Cu1 Cu2 98.49(5) . 2_756
I1 Cu1 Cu2 157.13(3) . 2_756
I2 Cu1 Cu2 68.78(4) . 2_756
I2 Cu1 Cu2 53.30(2) 2_756 2_756
Cu2 I2 Cu1 57.49(4) . .
Cu2 I2 Cu1 67.70(3) . 2_756
Cu1 I2 Cu1 83.57(3) . 2_756
Cu2 I1 Cu1 57.85(2) . .
C1 N1 C5 117.5(4) . .
C1 N1 Cu1 115.9(3) . .
C5 N1 Cu1 126.5(3) . .
C9 P1 C7 105.1(2) . .
C9 P1 C6 102.4(2) . .
C7 P1 C6 102.8(2) . .
C9 P1 Cu2 108.45(15) . .
C7 P1 Cu2 119.81(14) . .
C6 P1 Cu2 116.35(14) . .
N1 C1 C2 124.5(4) . .
N1 C1 H1 117.7 . .
C2 C1 H1 117.7 . .
C1 C2 C3 117.0(4) . .
C1 C2 H2 121.5 . .
C3 C2 H2 121.5 . .
C4 C3 C2 119.4(4) . .
C4 C3 H3 120.3 . .
C2 C3 H3 120.3 . .
C5 C4 C3 120.1(4) . .
C5 C4 H4 120.0 . .
C3 C4 H4 120.0 . .
N1 C5 C4 121.5(4) . .
N1 C5 C6 117.0(4) . 2_756
C4 C5 C6 121.5(4) . 2_756
C5 C6 P1 113.0(3) 2_756 .
C5 C6 H6A 109.0 2_756 .
P1 C6 H6A 109.0 . .
C5 C6 H6B 109.0 2_756 .
P1 C6 H6B 109.0 . .
H6A C6 H6B 107.8 . .
C8 C7 P1 111.4(3) . .
C8 C7 H7A 109.3 . .
P1 C7 H7A 109.3 . .
C8 C7 H7B 109.3 . .
P1 C7 H7B 109.3 . .
H7A C7 H7B 108.0 . .
C7 C8 H8A 109.5 . .
C7 C8 H8B 109.5 . .
H8A C8 H8B 109.5 . .
C7 C8 H8C 109.5 . .
H8A C8 H8C 109.5 . .
H8B C8 H8C 109.5 . .
C10 C9 P1 117.2(3) . .
C10 C9 H9A 108.0 . .
P1 C9 H9A 108.0 . .
C10 C9 H9B 108.0 . .
P1 C9 H9B 108.0 . .
H9A C9 H9B 107.2 . .
C9 C10 H10A 109.5 . .
C9 C10 H10B 109.5 . .
H10A C10 H10B 109.5 . .
C9 C10 H10C 109.5 . .
H10A C10 H10C 109.5 . .
H10B C10 H10C 109.5 . .

loop_
_geom_bond_atom_site_label_1
_geom_bond_atom_site_label_2
_geom_bond_distance
_geom_bond_site_symmetry_2
Cu2 P1 2.2093(16) .
Cu2 Cu1 2.5624(13) .
Cu2 I1 2.6145(13) .
Cu2 I2 2.6298(11) .
Cu2 Cu1 3.0348(14) 2_756
Cu1 N1 2.005(4) .
Cu1 I1 2.6819(14) .
Cu1 I2 2.6973(16) .
Cu1 I2 2.8116(16) 2_756
Cu1 Cu2 3.0348(14) 2_756
I2 Cu1 2.8116(16) 2_756
N1 C1 1.341(5) .
N1 C5 1.358(5) .
P1 C9 1.824(4) .
P1 C7 1.828(5) .
P1 C6 1.841(4) .
C1 C2 1.381(6) .
C1 H1 0.9500 .
C2 C3 1.389(6) .
C2 H2 0.9500 .
C3 C4 1.379(7) .
C3 H3 0.9500 .
C4 C5 1.374(6) .
C4 H4 0.9500 .
C5 C6 1.488(6) 2_756
C6 C5 1.488(6) 2_756
C6 H6A 0.9900 .
C6 H6B 0.9900 .
C7 C8 1.530(6) .
C7 H7A 0.9900 .
C7 H7B 0.9900 .
C8 H8A 0.9800 .
C8 H8B 0.9800 .
C8 H8C 0.9800 .
C9 C10 1.517(6) .
C9 H9A 0.9900 .
C9 H9B 0.9900 .
C10 H10A 0.9800 .
C10 H10B 0.9800 .
C10 H10C 0.9800 .
